data_7243649
loop_
_publ_author_name
'Orecchia, Patrizio'
'Petkova, Desislava Slavcheva'
'Goetz, Roland'
'Rominger, Frank'
'Hashmi, A. Stephen K.'
'Schaub, Thomas'

_publ_section_title
;
 Pd-Catalysed Suzuki--Miyaura cross-coupling of aryl chlorides at low
 catalyst loadings in water for the synthesis of industrially important
 fungicides
;
_journal_name_full 'Green Chemistry'
_journal_paper_doi 10.1039/D1GC02602J
_journal_year 2021
_chemical_formula_sum 'C18 H12 F5 N3 O'
_chemical_formula_weight 381.31
_chemical_name_common Fluxapyroxad
_space_group_crystal_system orthorhombic
_space_group_IT_number 61
_space_group_name_Hall '-P 2ac 2ab'
_space_group_name_H-M_alt 'P b c a'
_atom_sites_solution_hydrogens mixed
_audit_creation_method SHELXL-2018/3
_audit_update_record
;
2021-05-27 deposited with the CCDC.	2021-08-27 downloaded from the CCDC.
;
_cell_angle_alpha 90
_cell_angle_beta 90
_cell_angle_gamma 90
_cell_formula_units_Z 8
_cell_length_a 12.8826(6)
_cell_length_b 9.2515(5)
_cell_length_c 28.4963(12)
_cell_measurement_reflns_used 7606
_cell_measurement_temperature 200(2)
_cell_measurement_theta_max 66.56
_cell_measurement_theta_min 5.89
_cell_volume 3396.3(3)
_computing_cell_refinement 'X-Area Recipe 1.33.0.0 (STOE, 2015)'
_computing_data_collection 'X-Area Pilatus3_SV 1.31.153.0 (STOE, 2018)'
_computing_data_reduction 'X-Area Integrate 1.74.2.0 (STOE, 2018)'
_computing_molecular_graphics 'Bruker SHELXTL'
_computing_publication_material 'Bruker SHELXTL'
_computing_structure_refinement 'SHELXL-2018/3 (Sheldrick, 2018)'
_computing_structure_solution 'SHELXT 2018/2 (Sheldrick, 2018)'
_diffrn_ambient_temperature 200(2)
_diffrn_detector_area_resol_mean 5.81
_diffrn_measured_fraction_theta_full 0.975
_diffrn_measured_fraction_theta_max 0.975
_diffrn_measurement_device_type 'STOE Stadivari'
_diffrn_measurement_method 'rotation method, \w scans'
_diffrn_radiation_type CuK\a
_diffrn_radiation_wavelength 1.54178
_diffrn_reflns_av_R_equivalents 0.0529
_diffrn_reflns_av_unetI/netI 0.0480
_diffrn_reflns_Laue_measured_fraction_full 0.975
_diffrn_reflns_Laue_measured_fraction_max 0.975
_diffrn_reflns_limit_h_max 7
_diffrn_reflns_limit_h_min -15
_diffrn_reflns_limit_k_max 10
_diffrn_reflns_limit_k_min -9
_diffrn_reflns_limit_l_max 32
_diffrn_reflns_limit_l_min -33
_diffrn_reflns_number 10749
_diffrn_reflns_point_group_measured_fraction_full 0.975
_diffrn_reflns_point_group_measured_fraction_max 0.975
_diffrn_reflns_theta_full 66.676
_diffrn_reflns_theta_max 66.676
_diffrn_reflns_theta_min 6.090
_diffrn_source 'Genix3D Cu HF'
_exptl_absorpt_coefficient_mu 1.163
_exptl_absorpt_correction_T_max 0.982
_exptl_absorpt_correction_T_min 0.439
_exptl_absorpt_correction_type multi-scan
_exptl_absorpt_process_details 'STOE X-AREA LANA'
_exptl_crystal_colour colourless
_exptl_crystal_density_diffrn 1.491
_exptl_crystal_description needle
_exptl_crystal_F_000 1552
_exptl_crystal_size_max 0.110
_exptl_crystal_size_mid 0.055
_exptl_crystal_size_min 0.024
_refine_diff_density_max 0.256
_refine_diff_density_min -0.180
_refine_diff_density_rms 0.042
_refine_ls_extinction_method none
_refine_ls_goodness_of_fit_ref 1.021
_refine_ls_hydrogen_treatment mixed
_refine_ls_matrix_type full
_refine_ls_number_parameters 288
_refine_ls_number_reflns 2929
_refine_ls_number_restraints 0
_refine_ls_restrained_S_all 1.021
_refine_ls_R_factor_all 0.1054
_refine_ls_R_factor_gt 0.0510
_refine_ls_shift/su_max 0.000
_refine_ls_shift/su_mean 0.000
_refine_ls_structure_factor_coef Fsqd
_refine_ls_weighting_details 'w=1/[\s^2^(Fo^2^)+(0.0477P)^2^+1.3541P] where P=(Fo^2^+2Fc^2^)/3'
_refine_ls_weighting_scheme calc
_refine_ls_wR_factor_gt 0.0997
_refine_ls_wR_factor_ref 0.1203
_reflns_Friedel_coverage 0.000
_reflns_number_gt 1728
_reflns_number_total 2929
_reflns_threshold_expression 'I > 2\s(I)'
_cod_data_source_file d1gc02602j2.cif
_cod_data_source_block po2
_cod_database_code 7243649
_shelx_shelxl_version_number 2018/3
_shelx_space_group_comment
; 
The symmetry employed for this shelxl refinement is uniquely defined 
by the following loop, which should always be used as a source of 
symmetry information in preference to the above space-group names. 
They are only intended as comments. 
;
_shelx_estimated_absorpt_t_min 0.883
_shelx_estimated_absorpt_t_max 0.973
_exptl_absorpt_special_details 'X-Area LANA 1.70.0.0 (STOE, 2017)'

loop_
_space_group_symop_operation_xyz
'x, y, z'
'-x+1/2, -y, z+1/2'
'-x, y+1/2, -z+1/2'
'x+1/2, -y+1/2, -z'
'-x, -y, -z'
'x-1/2, y, -z-1/2'
'x, -y-1/2, z-1/2'
'-x-1/2, y-1/2, z'

loop_
_atom_site_label
_atom_site_type_symbol
_atom_site_fract_x
_atom_site_fract_y
_atom_site_fract_z
_atom_site_U_iso_or_equiv
_atom_site_adp_type
_atom_site_occupancy
_atom_site_site_symmetry_order
_atom_site_calc_flag
_atom_site_refinement_flags_posn
_atom_site_refinement_flags_adp
_atom_site_refinement_flags_occupancy
_atom_site_disorder_assembly
_atom_site_disorder_group
C1 C 0.1933(2) 0.7062(3) 0.61241(9) 0.0368(7) Uani 1 1 d . . . . .
C2 C 0.2591(2) 0.6701(3) 0.57521(9) 0.0406(7) Uani 1 1 d . . . . .
C3 C 0.2140(3) 0.6283(4) 0.53253(11) 0.0511(8) Uani 1 1 d . . . . .
H3 H 0.256(3) 0.606(4) 0.5032(12) 0.077 Uiso 1 1 d . U . . .
C4 C 0.1069(3) 0.6271(4) 0.52714(12) 0.0531(9) Uani 1 1 d . . . . .
H4 H 0.079(3) 0.599(4) 0.4956(13) 0.080 Uiso 1 1 d . U . . .
C5 C 0.0436(3) 0.6651(4) 0.56379(11) 0.0499(8) Uani 1 1 d . . . . .
H5 H -0.032(3) 0.673(4) 0.5598(12) 0.075 Uiso 1 1 d . U . . .
C6 C 0.0865(2) 0.7040(3) 0.60674(11) 0.0446(8) Uani 1 1 d . . . . .
H6 H 0.042(3) 0.730(4) 0.6330(12) 0.067 Uiso 1 1 d . U . . .
N7 N 0.23312(19) 0.7495(3) 0.65694(8) 0.0393(6) Uani 1 1 d . . . . .
H7 H 0.216(2) 0.830(4) 0.6654(11) 0.059 Uiso 1 1 d . U . . .
O8 O 0.32225(15) 0.5443(2) 0.67342(6) 0.0423(5) Uani 1 1 d . . . . .
C8 C 0.2919(2) 0.6658(3) 0.68473(9) 0.0349(6) Uani 1 1 d . . . . .
C9 C 0.3205(2) 0.7292(3) 0.73050(9) 0.0337(6) Uani 1 1 d . . . . .
C10 C 0.4043(2) 0.6902(3) 0.75960(10) 0.0393(7) Uani 1 1 d . . . . .
N11 N 0.40680(18) 0.7676(3) 0.79901(9) 0.0456(6) Uani 1 1 d . . . . .
N12 N 0.32339(18) 0.8553(3) 0.79556(8) 0.0420(6) Uani 1 1 d . . . . .
C13 C 0.2708(2) 0.8355(3) 0.75542(10) 0.0403(7) Uani 1 1 d . . . . .
H13 H 0.210(2) 0.891(3) 0.7488(10) 0.060 Uiso 1 1 d . U . . .
C14 C 0.4861(2) 0.5806(4) 0.75041(14) 0.0587(9) Uani 1 1 d . . . . .
H14 H 0.480525 0.541430 0.717805 0.070 Uiso 1 1 calc R U . A 1
F15A F 0.4742(7) 0.4704(6) 0.7838(3) 0.091(3) Uani 0.656(18) 1 d . . P B 1
F16A F 0.5790(3) 0.6331(7) 0.7583(4) 0.086(3) Uani 0.656(18) 1 d . . P B 1
F15B F 0.5435(17) 0.544(2) 0.7847(5) 0.125(10) Uani 0.344(18) 1 d . . P B 2
F16B F 0.5640(9) 0.6646(12) 0.7197(10) 0.125(7) Uani 0.344(18) 1 d . . P B 2
C17 C 0.3009(3) 0.9578(4) 0.83294(11) 0.0609(9) Uani 1 1 d . . . . .
H17A H 0.356916 1.029311 0.834814 0.091 Uiso 1 1 calc R U . . .
H17B H 0.295544 0.906228 0.862872 0.091 Uiso 1 1 calc R U . . .
H17C H 0.235175 1.007039 0.826296 0.091 Uiso 1 1 calc R U . . .
C21 C 0.3744(2) 0.6773(3) 0.57893(10) 0.0428(7) Uani 1 1 d . . . . .
C22 C 0.4337(3) 0.5613(4) 0.56306(11) 0.0493(8) Uani 1 1 d . . . . .
H22 H 0.402(3) 0.468(4) 0.5518(12) 0.074 Uiso 1 1 d . U . . .
F23 F 0.59956(15) 0.4574(2) 0.55127(7) 0.0785(6) Uani 1 1 d . . . . .
C23 C 0.5402(3) 0.5699(4) 0.56559(11) 0.0548(9) Uani 1 1 d . . . . .
F24 F 0.69406(14) 0.6948(2) 0.58495(8) 0.0829(7) Uani 1 1 d . . . . .
C24 C 0.5890(2) 0.6887(4) 0.58310(12) 0.0582(9) Uani 1 1 d . . . . .
F25 F 0.58001(15) 0.9199(2) 0.61522(9) 0.0891(8) Uani 1 1 d . . . . .
C25 C 0.5300(3) 0.8023(4) 0.59852(12) 0.0572(9) Uani 1 1 d . . . . .
C26 C 0.4240(2) 0.7989(4) 0.59683(12) 0.0507(8) Uani 1 1 d . . . . .
H26 H 0.387(3) 0.881(4) 0.6071(12) 0.076 Uiso 1 1 d . U . . .

loop_
_atom_site_aniso_label
_atom_site_aniso_U_11
_atom_site_aniso_U_22
_atom_site_aniso_U_33
_atom_site_aniso_U_23
_atom_site_aniso_U_13
_atom_site_aniso_U_12
C1 0.0479(17) 0.0263(15) 0.0363(15) -0.0021(12) -0.0034(13) -0.0014(13)
C2 0.0477(17) 0.0371(18) 0.0369(16) 0.0022(14) 0.0002(14) -0.0015(14)
C3 0.063(2) 0.054(2) 0.0356(17) 0.0007(16) 0.0012(16) -0.0039(18)
C4 0.066(2) 0.053(2) 0.0406(19) 0.0025(16) -0.0106(17) -0.0088(18)
C5 0.0512(18) 0.047(2) 0.051(2) 0.0042(16) -0.0078(16) -0.0047(17)
C6 0.0489(19) 0.0380(18) 0.0468(18) 0.0008(14) -0.0029(15) 0.0005(15)
N7 0.0499(15) 0.0317(14) 0.0364(13) -0.0065(12) -0.0048(11) 0.0047(12)
O8 0.0563(12) 0.0268(11) 0.0437(11) -0.0030(9) 0.0012(10) 0.0029(10)
C8 0.0381(15) 0.0287(16) 0.0381(15) 0.0002(13) 0.0037(12) -0.0032(14)
C9 0.0352(15) 0.0284(15) 0.0376(15) -0.0009(12) 0.0000(12) -0.0021(13)
C10 0.0351(15) 0.0371(17) 0.0458(17) -0.0039(14) -0.0006(13) -0.0009(14)
N11 0.0392(14) 0.0473(16) 0.0503(15) -0.0058(12) -0.0062(11) 0.0015(13)
N12 0.0427(14) 0.0447(16) 0.0385(13) -0.0095(12) -0.0021(11) 0.0009(12)
C13 0.0409(17) 0.0394(18) 0.0404(17) -0.0066(14) -0.0044(13) 0.0013(14)
C14 0.046(2) 0.060(2) 0.070(2) -0.010(2) -0.0087(19) 0.0121(18)
F15A 0.089(4) 0.060(3) 0.123(4) 0.024(3) 0.008(3) 0.027(3)
F16A 0.0301(19) 0.077(4) 0.151(8) -0.028(4) -0.012(3) 0.005(2)
F15B 0.132(19) 0.132(16) 0.111(9) -0.047(8) -0.068(10) 0.084(16)
F16B 0.056(6) 0.119(8) 0.200(19) -0.007(9) 0.047(8) 0.004(5)
C17 0.060(2) 0.072(2) 0.0506(19) -0.0261(18) -0.0038(16) 0.0038(19)
C21 0.0496(18) 0.0430(19) 0.0358(16) 0.0073(14) 0.0023(13) -0.0004(16)
C22 0.057(2) 0.053(2) 0.0376(18) 0.0042(15) 0.0038(15) 0.0083(18)
F23 0.0726(13) 0.0944(17) 0.0686(13) -0.0043(12) 0.0142(10) 0.0291(13)
C23 0.060(2) 0.064(3) 0.0398(18) 0.0110(17) 0.0094(16) 0.018(2)
F24 0.0477(11) 0.1076(19) 0.0934(15) 0.0319(13) 0.0028(10) 0.0035(12)
C24 0.045(2) 0.069(3) 0.060(2) 0.0259(19) 0.0019(17) 0.001(2)
F25 0.0607(13) 0.0643(14) 0.142(2) 0.0105(14) -0.0225(13) -0.0155(11)
C25 0.051(2) 0.050(2) 0.070(2) 0.0129(18) -0.0062(17) -0.0090(19)
C26 0.047(2) 0.048(2) 0.057(2) 0.0093(17) -0.0021(15) -0.0019(17)

loop_
_atom_type_symbol
_atom_type_description
_atom_type_scat_dispersion_real
_atom_type_scat_dispersion_imag
_atom_type_scat_source
C C 0.0181 0.0091 'International Tables Vol C Tables 4.2.6.8 and 6.1.1.4'
H H 0.0000 0.0000 'International Tables Vol C Tables 4.2.6.8 and 6.1.1.4'
N N 0.0311 0.0180 'International Tables Vol C Tables 4.2.6.8 and 6.1.1.4'
O O 0.0492 0.0322 'International Tables Vol C Tables 4.2.6.8 and 6.1.1.4'
F F 0.0727 0.0534 'International Tables Vol C Tables 4.2.6.8 and 6.1.1.4'

loop_
_geom_angle_atom_site_label_1
_geom_angle_atom_site_label_2
_geom_angle_atom_site_label_3
_geom_angle
_geom_angle_site_symmetry_1
_geom_angle_site_symmetry_3
_geom_angle_publ_flag
C6 C1 C2 120.7(3) . . ?
C6 C1 N7 117.7(3) . . ?
C2 C1 N7 121.6(3) . . ?
C1 C2 C3 118.2(3) . . ?
C1 C2 C21 122.7(3) . . ?
C3 C2 C21 119.2(3) . . ?
C4 C3 C2 120.7(3) . . ?
C4 C3 H3 116(2) . . ?
C2 C3 H3 123(2) . . ?
C5 C4 C3 120.3(3) . . ?
C5 C4 H4 123(2) . . ?
C3 C4 H4 117(2) . . ?
C4 C5 C6 120.0(3) . . ?
C4 C5 H5 121(2) . . ?
C6 C5 H5 118(2) . . ?
C1 C6 C5 120.1(3) . . ?
C1 C6 H6 120(2) . . ?
C5 C6 H6 120(2) . . ?
C8 N7 C1 124.5(2) . . ?
C8 N7 H7 121(2) . . ?
C1 N7 H7 115(2) . . ?
O8 C8 N7 123.4(3) . . ?
O8 C8 C9 120.9(2) . . ?
N7 C8 C9 115.6(2) . . ?
C13 C9 C10 103.7(2) . . ?
C13 C9 C8 128.7(3) . . ?
C10 C9 C8 127.6(2) . . ?
N11 C10 C9 112.2(2) . . ?
N11 C10 C14 119.8(3) . . ?
C9 C10 C14 128.0(3) . . ?
C10 N11 N12 104.0(2) . . ?
C13 N12 N11 112.5(2) . . ?
C13 N12 C17 127.7(3) . . ?
N11 N12 C17 119.8(2) . . ?
N12 C13 C9 107.6(2) . . ?
N12 C13 H13 120.7(19) . . ?
C9 C13 H13 131.7(19) . . ?
F16A C14 F15A 104.7(4) . . ?
F15B C14 C10 117.3(5) . . ?
F16A C14 C10 111.4(3) . . ?
F15A C14 C10 107.4(3) . . ?
F15B C14 F16B 101.1(9) . . ?
C10 C14 F16B 102.6(5) . . ?
F16A C14 H14 111.1 . . ?
F15A C14 H14 111.1 . . ?
C10 C14 H14 111.1 . . ?
N12 C17 H17A 109.5 . . ?
N12 C17 H17B 109.5 . . ?
H17A C17 H17B 109.5 . . ?
N12 C17 H17C 109.5 . . ?
H17A C17 H17C 109.5 . . ?
H17B C17 H17C 109.5 . . ?
C26 C21 C22 119.4(3) . . ?
C26 C21 C2 121.4(3) . . ?
C22 C21 C2 119.3(3) . . ?
C23 C22 C21 119.0(3) . . ?
C23 C22 H22 118.4(19) . . ?
C21 C22 H22 122(2) . . ?
F23 C23 C24 118.0(3) . . ?
F23 C23 C22 120.2(3) . . ?
C24 C23 C22 121.8(3) . . ?
F24 C24 C23 120.6(4) . . ?
F24 C24 C25 120.7(4) . . ?
C23 C24 C25 118.7(3) . . ?
F25 C25 C26 120.5(3) . . ?
F25 C25 C24 117.8(3) . . ?
C26 C25 C24 121.7(3) . . ?
C25 C26 C21 119.4(3) . . ?
C25 C26 H26 118(2) . . ?
C21 C26 H26 122(2) . . ?

loop_
_geom_bond_atom_site_label_1
_geom_bond_atom_site_label_2
_geom_bond_distance
_geom_bond_site_symmetry_2
_geom_bond_publ_flag
C1 C6 1.386(4) . ?
C1 C2 1.398(4) . ?
C1 N7 1.426(3) . ?
C2 C3 1.402(4) . ?
C2 C21 1.490(4) . ?
C3 C4 1.388(4) . ?
C3 H3 1.02(3) . ?
C4 C5 1.371(5) . ?
C4 H4 1.00(4) . ?
C5 C6 1.390(4) . ?
C5 H5 0.98(3) . ?
C6 H6 0.98(3) . ?
N7 C8 1.342(4) . ?
N7 H7 0.82(3) . ?
O8 C8 1.233(3) . ?
C8 C9 1.477(4) . ?
C9 C13 1.372(4) . ?
C9 C10 1.408(4) . ?
C10 N11 1.332(4) . ?
C10 C14 1.486(4) . ?
N11 N12 1.350(3) . ?
N12 C13 1.342(3) . ?
N12 C17 1.455(4) . ?
C13 H13 0.96(3) . ?
C14 F15B 1.271(9) . ?
C14 F16A 1.311(5) . ?
C14 F15A 1.403(5) . ?
C14 F16B 1.542(15) . ?
C14 H14 1.0000 . ?
C17 H17A 0.9800 . ?
C17 H17B 0.9800 . ?
C17 H17C 0.9800 . ?
C21 C26 1.390(4) . ?
C21 C22 1.394(4) . ?
C22 C23 1.376(5) . ?
C22 H22 1.01(4) . ?
F23 C23 1.355(4) . ?
C23 C24 1.361(5) . ?
F24 C24 1.355(4) . ?
C24 C25 1.369(5) . ?
F25 C25 1.351(4) . ?
C25 C26 1.367(4) . ?
C26 H26 0.94(4) . ?

loop_
_geom_torsion_atom_site_label_1
_geom_torsion_atom_site_label_2
_geom_torsion_atom_site_label_3
_geom_torsion_atom_site_label_4
_geom_torsion
_geom_torsion_site_symmetry_1
_geom_torsion_site_symmetry_2
_geom_torsion_site_symmetry_3
_geom_torsion_site_symmetry_4
_geom_torsion_publ_flag
C6 C1 C2 C3 -1.6(4) . . . . ?
N7 C1 C2 C3 179.9(3) . . . . ?
C6 C1 C2 C21 177.1(3) . . . . ?
N7 C1 C2 C21 -1.4(4) . . . . ?
C1 C2 C3 C4 1.9(5) . . . . ?
C21 C2 C3 C4 -176.9(3) . . . . ?
C2 C3 C4 C5 -0.9(5) . . . . ?
C3 C4 C5 C6 -0.5(5) . . . . ?
C2 C1 C6 C5 0.3(4) . . . . ?
N7 C1 C6 C5 178.9(3) . . . . ?
C4 C5 C6 C1 0.8(5) . . . . ?
C6 C1 N7 C8 119.3(3) . . . . ?
C2 C1 N7 C8 -62.1(4) . . . . ?
C1 N7 C8 O8 4.0(4) . . . . ?
C1 N7 C8 C9 -177.0(2) . . . . ?
O8 C8 C9 C13 -156.9(3) . . . . ?
N7 C8 C9 C13 24.0(4) . . . . ?
O8 C8 C9 C10 20.7(4) . . . . ?
N7 C8 C9 C10 -158.3(3) . . . . ?
C13 C9 C10 N11 -0.8(3) . . . . ?
C8 C9 C10 N11 -178.9(3) . . . . ?
C13 C9 C10 C14 -179.1(3) . . . . ?
C8 C9 C10 C14 2.8(5) . . . . ?
C9 C10 N11 N12 0.9(3) . . . . ?
C14 C10 N11 N12 179.4(3) . . . . ?
C10 N11 N12 C13 -0.7(3) . . . . ?
C10 N11 N12 C17 -179.7(3) . . . . ?
N11 N12 C13 C9 0.2(3) . . . . ?
C17 N12 C13 C9 179.2(3) . . . . ?
C10 C9 C13 N12 0.3(3) . . . . ?
C8 C9 C13 N12 178.4(3) . . . . ?
N11 C10 C14 F15B 14.1(17) . . . . ?
C9 C10 C14 F15B -167.7(16) . . . . ?
N11 C10 C14 F16A -47.3(7) . . . . ?
C9 C10 C14 F16A 130.9(6) . . . . ?
N11 C10 C14 F15A 66.7(6) . . . . ?
C9 C10 C14 F15A -115.0(6) . . . . ?
N11 C10 C14 F16B -95.7(10) . . . . ?
C9 C10 C14 F16B 82.6(11) . . . . ?
C1 C2 C21 C26 -48.8(4) . . . . ?
C3 C2 C21 C26 129.9(3) . . . . ?
C1 C2 C21 C22 132.8(3) . . . . ?
C3 C2 C21 C22 -48.5(4) . . . . ?
C26 C21 C22 C23 0.1(4) . . . . ?
C2 C21 C22 C23 178.5(3) . . . . ?
C21 C22 C23 F23 178.7(3) . . . . ?
C21 C22 C23 C24 -0.1(5) . . . . ?
F23 C23 C24 F24 1.6(5) . . . . ?
C22 C23 C24 F24 -179.6(3) . . . . ?
F23 C23 C24 C25 -178.8(3) . . . . ?
C22 C23 C24 C25 -0.1(5) . . . . ?
F24 C24 C25 F25 0.4(5) . . . . ?
C23 C24 C25 F25 -179.2(3) . . . . ?
F24 C24 C25 C26 179.7(3) . . . . ?
C23 C24 C25 C26 0.2(5) . . . . ?
F25 C25 C26 C21 179.2(3) . . . . ?
C24 C25 C26 C21 -0.2(5) . . . . ?
C22 C21 C26 C25 0.0(5) . . . . ?
C2 C21 C26 C25 -178.4(3) . . . . ?
